data_7040230
loop_
_publ_author_name
'Jurca, Titel'
'Ouanounou, Sarah'
'Shih, Wei-Chih'
'Ong, Tiow-Gan'
'Yap, Glenn P. A.'
'Korobkov, Ilia'
'Gorelsky, Serge'
'Richeson, Darrin'

_publ_section_title
;
 Structural and electronic trends for five coordinate 1(st) row transition
 metal complexes: Mn(ii) to Zn(ii) captured in a bis(iminopyridine)
 framework.
;
_journal_issue 36
_journal_name_full 'Dalton transactions (Cambridge, England : 2003)'
_journal_page_first 14327
_journal_page_last 14334
_journal_paper_doi 10.1039/c6dt02598f
_journal_volume 45
_journal_year 2016
_chemical_formula_sum 'C47 H55 Br2 Mn N3'
_chemical_formula_weight 876.70
_chemical_name_systematic
;
 ?
;
_space_group_IT_number 14
_symmetry_cell_setting monoclinic
_symmetry_space_group_name_Hall '-P 2yn'
_symmetry_space_group_name_H-M 'P 1 21/n 1'
_atom_sites_solution_hydrogens geom
_atom_sites_solution_primary direct
_atom_sites_solution_secondary difmap
_audit_creation_method SHELXL-97
_audit_update_record
;
2016-06-28 deposited with the CCDC.
2016-08-08 downloaded from the CCDC.
;
_cell_angle_alpha 90.00
_cell_angle_beta 96.0330(10)
_cell_angle_gamma 90.00
_cell_formula_units_Z 4
_cell_length_a 10.3075(3)
_cell_length_b 17.9552(6)
_cell_length_c 23.3943(8)
_cell_measurement_reflns_used 5522
_cell_measurement_temperature 100(2)
_cell_measurement_theta_max 25.81
_cell_measurement_theta_min 2.43
_cell_volume 4305.7(2)
_computing_cell_refinement 'SHELXTL, Sheldrick (2001)'
_computing_data_collection 'SMART, Bruker (2002)'
_computing_data_reduction 'SHELXTL, Sheldrick (2001)'
_computing_molecular_graphics 'SHELXTL, Sheldrick (2001)'
_computing_publication_material 'SHELXTL, Sheldrick (2001)'
_computing_structure_refinement 'SHELXL-97 (Sheldrick, 1997)'
_computing_structure_solution 'SHELXS-97 (Sheldrick, 1990)'
_diffrn_ambient_temperature 100(2)
_diffrn_detector_area_resol_mean 836.6
_diffrn_measured_fraction_theta_full 1.000
_diffrn_measured_fraction_theta_max 0.999
_diffrn_measurement_device_type 'Bruker AXS APEX diffractometer'
_diffrn_measurement_method \w
_diffrn_radiation_monochromator graphite
_diffrn_radiation_source 'fine-focus sealed tube'
_diffrn_radiation_type MoK\a
_diffrn_radiation_wavelength 0.71073
_diffrn_reflns_av_R_equivalents 0.0614
_diffrn_reflns_av_sigmaI/netI 0.0664
_diffrn_reflns_limit_h_max 13
_diffrn_reflns_limit_h_min -8
_diffrn_reflns_limit_k_max 21
_diffrn_reflns_limit_k_min -23
_diffrn_reflns_limit_l_max 28
_diffrn_reflns_limit_l_min -29
_diffrn_reflns_number 36503
_diffrn_reflns_theta_full 25.00
_diffrn_reflns_theta_max 27.10
_diffrn_reflns_theta_min 1.75
_diffrn_standards_decay_% <1
_exptl_absorpt_coefficient_mu 2.197
_exptl_absorpt_correction_T_max 0.7455
_exptl_absorpt_correction_T_min 0.6622
_exptl_absorpt_correction_type multi-scan
_exptl_absorpt_process_details 'SADABS, Sheldrick (2003)'
_exptl_crystal_colour orange
_exptl_crystal_density_diffrn 1.352
_exptl_crystal_density_method 'not measured'
_exptl_crystal_description prism
_exptl_crystal_F_000 1812
_exptl_crystal_size_max 0.30
_exptl_crystal_size_mid 0.25
_exptl_crystal_size_min 0.25
_refine_diff_density_max 0.440
_refine_diff_density_min -0.384
_refine_diff_density_rms 0.086
_refine_ls_extinction_method none
_refine_ls_goodness_of_fit_ref 1.005
_refine_ls_hydrogen_treatment constr
_refine_ls_matrix_type full
_refine_ls_number_parameters 503
_refine_ls_number_reflns 9478
_refine_ls_number_restraints 30
_refine_ls_restrained_S_all 1.054
_refine_ls_R_factor_all 0.0692
_refine_ls_R_factor_gt 0.0388
_refine_ls_shift/su_max 0.000
_refine_ls_shift/su_mean 0.000
_refine_ls_structure_factor_coef Fsqd
_refine_ls_weighting_details 'calc w=1/[\s^2^(Fo^2^)+(0.0300P)^2^+0.9969P] where P=(Fo^2^+2Fc^2^)/3'
_refine_ls_weighting_scheme calc
_refine_ls_wR_factor_gt 0.0738
_refine_ls_wR_factor_ref 0.0828
_reflns_number_gt 6757
_reflns_number_total 9478
_reflns_threshold_expression >2sigma(I)
_cod_data_source_file c6dt02598f2.cif
_cod_data_source_block i11723
_cod_depositor_comments
;
The following automatic conversions were performed:

'_symmetry_cell_setting' value 'Monoclinic' changed to 'monoclinic'
according to
/usr/data/users/saulius/crontab/automatic-downloads/rss-feeds/RSC/lib/dictionaries/cif_core.dic
dictionary named 'cif_core.dic' version 2.4.2 from 2011-04-26.

Automatic conversion script
Id: cif_fix_values 4268 2015-11-12 08:31:59Z antanas 

 Adding full bibliography for 7040230--7040235.cif.
;
_cod_original_sg_symbol_H-M P2(1)/n
_cod_database_code 7040230

loop_
_symmetry_equiv_pos_as_xyz
'x, y, z'
'-x+1/2, y+1/2, -z+1/2'
'-x, -y, -z'
'x-1/2, -y-1/2, z-1/2'

loop_
_atom_site_label
_atom_site_type_symbol
_atom_site_fract_x
_atom_site_fract_y
_atom_site_fract_z
_atom_site_U_iso_or_equiv
_atom_site_adp_type
_atom_site_occupancy
_atom_site_symmetry_multiplicity
_atom_site_calc_flag
_atom_site_refinement_flags
_atom_site_disorder_assembly
_atom_site_disorder_group
Mn Mn 0.72057(4) 0.14371(2) 0.117300(18) 0.01482(11) Uani 1 1 d . . .
Br1 Br 0.85382(3) 0.252115(17) 0.151195(13) 0.02287(8) Uani 1 1 d . . .
Br2 Br 0.50529(3) 0.115109(17) 0.153303(13) 0.02080(8) Uani 1 1 d . . .
N1 N 0.8318(2) 0.04806(13) 0.16169(10) 0.0145(5) Uani 1 1 d . . .
N2 N 0.7355(2) 0.05287(13) 0.05406(10) 0.0137(5) Uani 1 1 d . . .
N3 N 0.6423(2) 0.18376(13) 0.02834(10) 0.0150(5) Uani 1 1 d . . .
C1 C 1.0048(3) 0.06843(16) 0.24461(12) 0.0180(7) Uani 1 1 d . . .
C2 C 1.0230(3) 0.07370(18) 0.30470(13) 0.0250(7) Uani 1 1 d . . .
H2A H 1.1091 0.0814 0.3224 0.030 Uiso 1 1 calc R . .
C3 C 0.9236(3) 0.06835(18) 0.33973(13) 0.0253(7) Uani 1 1 d . . .
H3A H 0.9431 0.0720 0.3802 0.030 Uiso 1 1 calc R . .
C4 C 0.7953(3) 0.05767(17) 0.31632(12) 0.0205(7) Uani 1 1 d . A .
C5 C 0.7745(3) 0.05182(16) 0.25711(12) 0.0187(7) Uani 1 1 d . . .
H5A H 0.6878 0.0453 0.2396 0.022 Uiso 1 1 calc R . .
C6 C 0.8761(3) 0.05517(15) 0.22197(12) 0.0152(6) Uani 1 1 d . . .
C7 C 1.1270(3) 0.07955(17) 0.21271(13) 0.0190(7) Uani 1 1 d . . .
C8 C 1.1029(3) 0.08063(17) 0.14685(12) 0.0230(7) Uani 1 1 d . . .
H8A H 1.0720 0.0316 0.1330 0.035 Uiso 1 1 calc R . .
H8B H 1.1845 0.0926 0.1308 0.035 Uiso 1 1 calc R . .
H8C H 1.0370 0.1183 0.1347 0.035 Uiso 1 1 calc R . .
C9 C 1.1896(3) 0.15495(17) 0.23077(14) 0.0270(8) Uani 1 1 d . . .
H9A H 1.2127 0.1555 0.2725 0.041 Uiso 1 1 calc R . .
H9B H 1.1276 0.1952 0.2199 0.041 Uiso 1 1 calc R . .
H9C H 1.2685 0.1622 0.2114 0.041 Uiso 1 1 calc R . .
C10 C 1.2229(3) 0.01592(18) 0.23010(14) 0.0282(8) Uani 1 1 d . . .
H10A H 1.2503 0.0187 0.2714 0.042 Uiso 1 1 calc R . .
H10B H 1.2995 0.0205 0.2088 0.042 Uiso 1 1 calc R . .
H10C H 1.1802 -0.0320 0.2211 0.042 Uiso 1 1 calc R . .
C11 C 0.6821(3) 0.0509(2) 0.35317(13) 0.0345(9) Uani 1 1 d D . .
C12 C 0.7202(6) 0.0555(4) 0.4157(2) 0.0356(13) Uani 0.554(3) 1 d PD A 1
H12A H 0.7840 0.0164 0.4272 0.053 Uiso 0.554(3) 1 calc PR A 1
H12B H 0.6429 0.0488 0.4362 0.053 Uiso 0.554(3) 1 calc PR A 1
H12C H 0.7590 0.1044 0.4251 0.053 Uiso 0.554(3) 1 calc PR A 1
C13 C 0.6310(6) -0.0366(3) 0.3431(3) 0.0353(12) Uani 0.554(3) 1 d PD A 1
H13A H 0.5967 -0.0435 0.3027 0.053 Uiso 0.554(3) 1 calc PR A 1
H13B H 0.5622 -0.0470 0.3678 0.053 Uiso 0.554(3) 1 calc PR A 1
H13C H 0.7043 -0.0707 0.3527 0.053 Uiso 0.554(3) 1 calc PR A 1
C14 C 0.5713(6) 0.0975(4) 0.3306(3) 0.0348(16) Uani 0.554(3) 1 d PD A 1
H14A H 0.5435 0.0835 0.2908 0.052 Uiso 0.554(3) 1 calc PR A 1
H14B H 0.5976 0.1500 0.3321 0.052 Uiso 0.554(3) 1 calc PR A 1
H14C H 0.4988 0.0903 0.3540 0.052 Uiso 0.554(3) 1 calc PR A 1
C12' C 0.7038(7) -0.0038(4) 0.3980(3) 0.0356(13) Uani 0.446(3) 1 d PD A 2
H12D H 0.7065 -0.0535 0.3809 0.053 Uiso 0.446(3) 1 calc PR A 2
H12E H 0.6327 -0.0016 0.4227 0.053 Uiso 0.446(3) 1 calc PR A 2
H12F H 0.7869 0.0064 0.4210 0.053 Uiso 0.446(3) 1 calc PR A 2
C13' C 0.6821(7) 0.1337(4) 0.3892(3) 0.0353(12) Uani 0.446(3) 1 d PD A 2
H13D H 0.6588 0.1740 0.3618 0.053 Uiso 0.446(3) 1 calc PR A 2
H13E H 0.7691 0.1430 0.4090 0.053 Uiso 0.446(3) 1 calc PR A 2
H13F H 0.6183 0.1316 0.4174 0.053 Uiso 0.446(3) 1 calc PR A 2
C14' C 0.5475(7) 0.0522(5) 0.3212(4) 0.0348(16) Uani 0.446(3) 1 d PD A 2
H14D H 0.5323 0.0057 0.2995 0.052 Uiso 0.446(3) 1 calc PR A 2
H14E H 0.5401 0.0945 0.2946 0.052 Uiso 0.446(3) 1 calc PR A 2
H14F H 0.4825 0.0571 0.3487 0.052 Uiso 0.446(3) 1 calc PR A 2
C15 C 0.8323(2) -0.01505(16) 0.13588(12) 0.0147(6) Uani 1 1 d . . .
C16 C 0.8303(3) -0.11604(16) 0.20967(13) 0.0207(7) Uani 1 1 d . . .
H16A H 0.7583 -0.0923 0.2243 0.025 Uiso 1 1 calc R . .
C17 C 0.8818(3) -0.18030(17) 0.23548(13) 0.0255(7) Uani 1 1 d . . .
H17A H 0.8450 -0.2006 0.2676 0.031 Uiso 1 1 calc R . .
C18 C 0.9870(3) -0.21510(17) 0.21464(13) 0.0259(7) Uani 1 1 d . . .
H18A H 1.0232 -0.2589 0.2327 0.031 Uiso 1 1 calc R . .
C19 C 1.0387(3) -0.18625(17) 0.16792(14) 0.0254(7) Uani 1 1 d . . .
H19A H 1.1110 -0.2102 0.1537 0.031 Uiso 1 1 calc R . .
C20 C 0.9867(3) -0.12231(16) 0.14087(13) 0.0201(7) Uani 1 1 d . . .
H20A H 1.0219 -0.1036 0.1078 0.024 Uiso 1 1 calc R . .
C21 C 0.8833(3) -0.08581(16) 0.16226(12) 0.0158(6) Uani 1 1 d . . .
C22 C 0.7749(2) -0.01430(16) 0.07417(12) 0.0147(6) Uani 1 1 d . . .
C23 C 0.7547(3) -0.07832(16) 0.04080(12) 0.0187(7) Uani 1 1 d . . .
H23A H 0.7848 -0.1254 0.0551 0.022 Uiso 1 1 calc R . .
C24 C 0.6894(3) -0.07142(16) -0.01404(12) 0.0188(7) Uani 1 1 d . . .
H24A H 0.6739 -0.1142 -0.0377 0.023 Uiso 1 1 calc R . .
C25 C 0.6470(3) -0.00231(16) -0.03416(12) 0.0178(6) Uani 1 1 d . . .
H25A H 0.6009 0.0027 -0.0713 0.021 Uiso 1 1 calc R . .
C26 C 0.6727(3) 0.05995(16) 0.00084(12) 0.0154(6) Uani 1 1 d . . .
C27 C 0.6286(3) 0.13807(16) -0.01410(12) 0.0151(6) Uani 1 1 d . . .
C28 C 0.6407(3) 0.13051(16) -0.12031(12) 0.0212(7) Uani 1 1 d . . .
H28A H 0.7142 0.0986 -0.1133 0.025 Uiso 1 1 calc R . .
C29 C 0.5971(3) 0.15172(18) -0.17648(13) 0.0291(8) Uani 1 1 d . . .
H29A H 0.6417 0.1345 -0.2074 0.035 Uiso 1 1 calc R . .
C30 C 0.4904(3) 0.19727(19) -0.18739(14) 0.0317(8) Uani 1 1 d . . .
H30A H 0.4613 0.2116 -0.2257 0.038 Uiso 1 1 calc R . .
C31 C 0.4254(3) 0.22219(18) -0.14204(14) 0.0283(8) Uani 1 1 d . . .
H31A H 0.3508 0.2531 -0.1495 0.034 Uiso 1 1 calc R . .
C32 C 0.4679(3) 0.20262(16) -0.08620(13) 0.0214(7) Uani 1 1 d . . .
H32A H 0.4232 0.2208 -0.0555 0.026 Uiso 1 1 calc R . .
C33 C 0.5763(3) 0.15619(16) -0.07450(12) 0.0183(7) Uani 1 1 d . . .
C34 C 0.6662(3) 0.31810(16) -0.00047(12) 0.0171(6) Uani 1 1 d . . .
C35 C 0.6036(3) 0.38668(17) 0.00042(13) 0.0226(7) Uani 1 1 d . . .
H35A H 0.6410 0.4276 -0.0177 0.027 Uiso 1 1 calc R . .
C36 C 0.4898(3) 0.39927(17) 0.02618(13) 0.0235(7) Uani 1 1 d . . .
H36A H 0.4518 0.4475 0.0246 0.028 Uiso 1 1 calc R . .
C37 C 0.4311(3) 0.34228(16) 0.05408(13) 0.0189(7) Uani 1 1 d . . .
C38 C 0.4901(3) 0.27315(16) 0.05275(12) 0.0170(6) Uani 1 1 d . . .
H38A H 0.4537 0.2328 0.0719 0.020 Uiso 1 1 calc R . .
C39 C 0.6010(3) 0.26008(15) 0.02456(12) 0.0159(6) Uani 1 1 d . . .
C40 C 0.7971(3) 0.31532(16) -0.02682(12) 0.0180(7) Uani 1 1 d . . .
C41 C 0.8735(3) 0.24169(16) -0.01876(13) 0.0195(7) Uani 1 1 d . . .
H41A H 0.8272 0.2026 -0.0420 0.029 Uiso 1 1 calc R . .
H41B H 0.8812 0.2273 0.0219 0.029 Uiso 1 1 calc R . .
H41C H 0.9608 0.2483 -0.0311 0.029 Uiso 1 1 calc R . .
C42 C 0.7710(3) 0.33247(18) -0.09121(13) 0.0263(8) Uani 1 1 d . . .
H42A H 0.7318 0.3821 -0.0965 0.039 Uiso 1 1 calc R . .
H42B H 0.7110 0.2952 -0.1097 0.039 Uiso 1 1 calc R . .
H42C H 0.8533 0.3311 -0.1086 0.039 Uiso 1 1 calc R . .
C43 C 0.8873(3) 0.37585(17) 0.00206(14) 0.0260(8) Uani 1 1 d . . .
H43A H 0.8463 0.4248 -0.0045 0.039 Uiso 1 1 calc R . .
H43B H 0.9709 0.3751 -0.0144 0.039 Uiso 1 1 calc R . .
H43C H 0.9022 0.3662 0.0435 0.039 Uiso 1 1 calc R . .
C44 C 0.3120(3) 0.35234(17) 0.08746(13) 0.0218(7) Uani 1 1 d . . .
C45 C 0.2092(3) 0.29314(18) 0.06869(15) 0.0320(8) Uani 1 1 d . . .
H45A H 0.2452 0.2435 0.0779 0.048 Uiso 1 1 calc R . .
H45B H 0.1849 0.2969 0.0272 0.048 Uiso 1 1 calc R . .
H45C H 0.1319 0.3011 0.0890 0.048 Uiso 1 1 calc R . .
C46 C 0.2505(3) 0.42960(17) 0.07795(15) 0.0319(8) Uani 1 1 d . . .
H46A H 0.2264 0.4376 0.0368 0.048 Uiso 1 1 calc R . .
H46B H 0.3135 0.4677 0.0926 0.048 Uiso 1 1 calc R . .
H46C H 0.1725 0.4330 0.0984 0.048 Uiso 1 1 calc R . .
C47 C 0.3555(3) 0.34284(19) 0.15154(13) 0.0333(8) Uani 1 1 d . . .
H47A H 0.3914 0.2927 0.1585 0.050 Uiso 1 1 calc R . .
H47B H 0.2805 0.3497 0.1735 0.050 Uiso 1 1 calc R . .
H47C H 0.4225 0.3800 0.1637 0.050 Uiso 1 1 calc R . .

loop_
_atom_site_aniso_label
_atom_site_aniso_U_11
_atom_site_aniso_U_22
_atom_site_aniso_U_33
_atom_site_aniso_U_23
_atom_site_aniso_U_13
_atom_site_aniso_U_12
Mn 0.0164(2) 0.0147(2) 0.0133(2) -0.00119(19) 0.00115(18) 0.00064(18)
Br1 0.02629(17) 0.01945(17) 0.02223(17) -0.00464(14) -0.00043(13) -0.00396(13)
Br2 0.01709(15) 0.02763(18) 0.01783(17) 0.00230(14) 0.00255(12) -0.00090(13)
N1 0.0132(12) 0.0174(13) 0.0129(13) 0.0000(11) 0.0018(10) -0.0030(10)
N2 0.0124(12) 0.0147(13) 0.0144(13) 0.0007(10) 0.0025(10) 0.0013(10)
N3 0.0113(12) 0.0150(13) 0.0189(14) 0.0012(11) 0.0031(10) 0.0004(10)
C1 0.0176(15) 0.0192(17) 0.0170(16) 0.0007(13) 0.0014(12) -0.0006(12)
C2 0.0205(16) 0.034(2) 0.0192(17) -0.0036(15) -0.0021(13) -0.0037(14)
C3 0.0299(18) 0.035(2) 0.0108(16) -0.0021(14) 0.0002(13) -0.0010(15)
C4 0.0202(16) 0.0264(18) 0.0151(16) 0.0016(14) 0.0025(13) -0.0001(13)
C5 0.0154(15) 0.0217(17) 0.0188(17) 0.0028(13) 0.0008(12) -0.0024(12)
C6 0.0201(15) 0.0132(15) 0.0123(15) 0.0000(12) 0.0010(12) 0.0011(12)
C7 0.0132(14) 0.0246(18) 0.0197(17) -0.0027(14) 0.0037(12) 0.0005(12)
C8 0.0197(16) 0.0259(18) 0.0244(18) -0.0030(14) 0.0066(13) -0.0036(13)
C9 0.0247(17) 0.031(2) 0.0259(19) -0.0066(15) 0.0053(14) -0.0073(14)
C10 0.0208(16) 0.035(2) 0.0291(19) 0.0003(16) 0.0025(14) 0.0014(14)
C11 0.0230(18) 0.062(3) 0.0195(19) 0.0118(18) 0.0079(14) 0.0030(17)
C12 0.039(3) 0.043(3) 0.028(3) 0.005(3) 0.016(2) 0.005(3)
C13 0.036(3) 0.038(3) 0.035(3) -0.002(2) 0.019(2) -0.008(2)
C14 0.030(3) 0.054(5) 0.022(3) 0.008(4) 0.012(2) 0.012(4)
C12' 0.039(3) 0.043(3) 0.028(3) 0.005(3) 0.016(2) 0.005(3)
C13' 0.036(3) 0.038(3) 0.035(3) -0.002(2) 0.019(2) -0.008(2)
C14' 0.030(3) 0.054(5) 0.022(3) 0.008(4) 0.012(2) 0.012(4)
C15 0.0121(14) 0.0174(16) 0.0151(15) 0.0018(13) 0.0035(11) -0.0014(11)
C16 0.0206(15) 0.0214(17) 0.0203(17) -0.0021(14) 0.0024(13) -0.0027(13)
C17 0.0335(19) 0.0238(18) 0.0182(17) 0.0027(14) -0.0020(14) -0.0048(14)
C18 0.0333(19) 0.0166(17) 0.0252(18) 0.0031(14) -0.0091(15) -0.0011(14)
C19 0.0234(17) 0.0207(18) 0.031(2) -0.0054(15) -0.0038(14) 0.0044(13)
C20 0.0221(16) 0.0181(17) 0.0199(17) 0.0015(13) 0.0019(13) -0.0012(13)
C21 0.0167(15) 0.0151(15) 0.0144(15) 0.0003(12) -0.0044(12) -0.0014(12)
C22 0.0132(14) 0.0173(16) 0.0139(15) 0.0011(13) 0.0027(11) -0.0014(12)
C23 0.0219(16) 0.0163(16) 0.0179(16) 0.0015(13) 0.0021(13) 0.0011(12)
C24 0.0216(16) 0.0163(16) 0.0183(17) -0.0057(13) 0.0014(13) -0.0022(12)
C25 0.0193(15) 0.0208(17) 0.0129(15) -0.0021(13) 0.0001(12) -0.0034(12)
C26 0.0144(14) 0.0195(16) 0.0127(15) 0.0008(13) 0.0029(12) -0.0013(12)
C27 0.0115(14) 0.0176(16) 0.0161(16) 0.0015(13) 0.0005(12) -0.0010(11)
C28 0.0218(16) 0.0242(18) 0.0168(17) 0.0017(14) -0.0014(13) -0.0050(13)
C29 0.0355(19) 0.036(2) 0.0154(17) 0.0033(15) 0.0022(14) -0.0089(16)
C30 0.035(2) 0.037(2) 0.0198(18) 0.0090(16) -0.0118(15) -0.0096(16)
C31 0.0250(17) 0.0240(18) 0.033(2) 0.0074(16) -0.0099(15) -0.0045(14)
C32 0.0201(16) 0.0185(17) 0.0249(18) -0.0002(14) -0.0014(13) -0.0026(13)
C33 0.0184(15) 0.0181(17) 0.0172(16) 0.0016(13) -0.0033(12) -0.0051(12)
C34 0.0162(15) 0.0174(16) 0.0176(16) 0.0013(13) 0.0012(12) 0.0002(12)
C35 0.0202(16) 0.0154(16) 0.0322(19) 0.0062(14) 0.0030(14) -0.0012(13)
C36 0.0201(16) 0.0165(17) 0.034(2) 0.0034(14) 0.0045(14) 0.0037(13)
C37 0.0164(15) 0.0199(17) 0.0199(17) 0.0003(13) 0.0001(12) 0.0008(12)
C38 0.0175(15) 0.0140(15) 0.0192(16) 0.0023(13) 0.0013(12) -0.0023(12)
C39 0.0181(15) 0.0151(16) 0.0141(15) -0.0005(12) -0.0010(12) 0.0017(12)
C40 0.0137(14) 0.0209(17) 0.0196(17) 0.0025(13) 0.0033(12) -0.0002(12)
C41 0.0163(15) 0.0224(18) 0.0199(17) 0.0003(13) 0.0019(12) -0.0002(12)
C42 0.0221(17) 0.0273(19) 0.0297(19) 0.0097(15) 0.0047(14) 0.0054(14)
C43 0.0183(16) 0.0201(18) 0.040(2) 0.0035(15) 0.0041(14) -0.0013(13)
C44 0.0200(16) 0.0207(17) 0.0253(18) 0.0033(14) 0.0050(13) 0.0028(13)
C45 0.0170(16) 0.031(2) 0.048(2) 0.0017(17) 0.0065(15) 0.0013(14)
C46 0.0295(18) 0.0251(19) 0.043(2) 0.0040(17) 0.0149(16) 0.0073(15)
C47 0.0336(19) 0.039(2) 0.028(2) -0.0010(17) 0.0068(16) 0.0101(16)

loop_
_atom_type_symbol
_atom_type_description
_atom_type_scat_dispersion_real
_atom_type_scat_dispersion_imag
_atom_type_scat_source
C C 0.0033 0.0016 'International Tables Vol C Tables 4.2.6.8 and 6.1.1.4'
H H 0.0000 0.0000 'International Tables Vol C Tables 4.2.6.8 and 6.1.1.4'
N N 0.0061 0.0033 'International Tables Vol C Tables 4.2.6.8 and 6.1.1.4'
Mn Mn 0.3368 0.7283 'International Tables Vol C Tables 4.2.6.8 and 6.1.1.4'
Br Br -0.2901 2.4595 'International Tables Vol C Tables 4.2.6.8 and 6.1.1.4'

loop_
_geom_angle_atom_site_label_1
_geom_angle_atom_site_label_2
_geom_angle_atom_site_label_3
_geom_angle
N2 Mn N1 71.33(8)
N2 Mn N3 70.37(8)
N1 Mn N3 141.07(8)
N2 Mn Br1 136.05(6)
N1 Mn Br1 102.35(6)
N3 Mn Br1 100.20(6)
N2 Mn Br2 101.49(6)
N1 Mn Br2 96.57(6)
N3 Mn Br2 97.54(5)
Br1 Mn Br2 122.44(2)
C15 N1 C6 121.4(2)
C15 N1 Mn 118.82(19)
C6 N1 Mn 118.42(17)
C22 N2 C26 120.5(2)
C22 N2 Mn 117.82(18)
C26 N2 Mn 119.13(18)
C27 N3 C39 123.7(2)
C27 N3 Mn 120.42(19)
C39 N3 Mn 115.71(17)
C6 C1 C2 114.4(3)
C6 C1 C7 129.0(3)
C2 C1 C7 116.6(2)
C3 C2 C1 124.2(3)
C2 C3 C4 120.6(3)
C5 C4 C3 116.5(3)
C5 C4 C11 120.8(3)
C3 C4 C11 122.7(3)
C4 C5 C6 122.6(3)
C1 C6 C5 121.6(3)
C1 C6 N1 125.2(2)
C5 C6 N1 113.1(2)
C8 C7 C10 107.8(2)
C8 C7 C9 106.4(2)
C10 C7 C9 109.9(2)
C8 C7 C1 115.7(2)
C10 C7 C1 108.1(2)
C9 C7 C1 108.7(2)
C12' C11 C14 135.0(5)
C12' C11 C12 46.4(4)
C14 C11 C12 116.1(4)
C12' C11 C14' 115.9(5)
C14 C11 C14' 34.1(4)
C12 C11 C14' 128.8(5)
C12' C11 C4 113.4(4)
C14 C11 C4 111.3(4)
C12 C11 C4 114.6(3)
C14' C11 C4 115.9(4)
C12' C11 C13 58.8(4)
C14 C11 C13 105.3(4)
C12 C11 C13 103.9(4)
C14' C11 C13 71.5(4)
C4 C11 C13 104.1(3)
C12' C11 C13' 104.1(4)
C14 C11 C13' 68.9(4)
C12 C11 C13' 58.5(4)
C14' C11 C13' 100.6(4)
C4 C11 C13' 104.4(3)
C13 C11 C13' 150.9(4)
N1 C15 C21 125.4(3)
N1 C15 C22 115.1(2)
C21 C15 C22 119.6(2)
C17 C16 C21 120.4(3)
C16 C17 C18 120.2(3)
C19 C18 C17 119.7(3)
C18 C19 C20 120.9(3)
C21 C20 C19 119.9(3)
C20 C21 C16 118.8(3)
C20 C21 C15 120.4(3)
C16 C21 C15 120.8(3)
N2 C22 C23 121.5(3)
N2 C22 C15 114.8(2)
C23 C22 C15 123.5(3)
C24 C23 C22 118.2(3)
C25 C24 C23 120.0(3)
C24 C25 C26 119.1(3)
N2 C26 C25 120.7(3)
N2 C26 C27 114.0(2)
C25 C26 C27 125.2(3)
N3 C27 C33 126.3(3)
N3 C27 C26 114.2(2)
C33 C27 C26 119.5(2)
C29 C28 C33 120.0(3)
C30 C29 C28 120.7(3)
C29 C30 C31 119.4(3)
C32 C31 C30 120.8(3)
C31 C32 C33 120.3(3)
C28 C33 C32 118.8(3)
C28 C33 C27 120.0(3)
C32 C33 C27 121.1(3)
C35 C34 C39 114.1(2)
C35 C34 C40 117.5(3)
C39 C34 C40 128.4(3)
C34 C35 C36 124.3(3)
C37 C36 C35 120.9(3)
C38 C37 C36 115.9(3)
C38 C37 C44 119.6(3)
C36 C37 C44 124.4(3)
C37 C38 C39 123.0(3)
C38 C39 C34 121.6(3)
C38 C39 N3 112.5(2)
C34 C39 N3 125.7(2)
C42 C40 C43 108.9(2)
C42 C40 C41 109.1(2)
C43 C40 C41 105.9(2)
C42 C40 C34 108.4(2)
C43 C40 C34 108.4(2)
C41 C40 C34 115.9(2)
C47 C44 C45 109.1(3)
C47 C44 C37 108.5(2)
C45 C44 C37 109.8(2)
C47 C44 C46 108.5(3)
C45 C44 C46 108.9(2)
C37 C44 C46 111.9(2)

loop_
_geom_bond_atom_site_label_1
_geom_bond_atom_site_label_2
_geom_bond_distance
Mn N2 2.218(2)
Mn N1 2.257(2)
Mn N3 2.268(2)
Mn Br1 2.4648(5)
Mn Br2 2.5080(5)
N1 C15 1.284(3)
N1 C6 1.441(3)
N2 C22 1.342(3)
N2 C26 1.347(3)
N3 C27 1.284(3)
N3 C39 1.435(3)
C1 C6 1.397(4)
C1 C2 1.402(4)
C1 C7 1.542(4)
C2 C3 1.380(4)
C3 C4 1.391(4)
C4 C5 1.383(4)
C4 C11 1.527(4)
C5 C6 1.399(4)
C7 C8 1.535(4)
C7 C10 1.538(4)
C7 C9 1.540(4)
C11 C12' 1.438(7)
C11 C14 1.468(6)
C11 C12 1.476(6)
C11 C14' 1.506(7)
C11 C13 1.666(6)
C11 C13' 1.708(7)
C15 C21 1.484(4)
C15 C22 1.502(4)
C16 C17 1.382(4)
C16 C21 1.397(4)
C17 C18 1.384(4)
C18 C19 1.367(4)
C19 C20 1.391(4)
C20 C21 1.388(4)
C22 C23 1.393(4)
C23 C24 1.390(4)
C24 C25 1.382(4)
C25 C26 1.395(4)
C26 C27 1.504(4)
C27 C33 1.494(4)
C28 C29 1.396(4)
C28 C33 1.397(4)
C29 C30 1.373(4)
C30 C31 1.387(4)
C31 C32 1.379(4)
C32 C33 1.398(4)
C34 C35 1.391(4)
C34 C39 1.400(4)
C34 C40 1.542(4)
C35 C36 1.393(4)
C36 C37 1.386(4)
C37 C38 1.384(4)
C37 C44 1.533(4)
C38 C39 1.398(4)
C40 C42 1.533(4)
C40 C43 1.540(4)
C40 C41 1.540(4)
C44 C47 1.528(4)
C44 C45 1.532(4)
C44 C46 1.531(4)

loop_
_geom_torsion_atom_site_label_1
_geom_torsion_atom_site_label_2
_geom_torsion_atom_site_label_3
_geom_torsion_atom_site_label_4
_geom_torsion
N2 Mn N1 C15 -11.97(19)
N3 Mn N1 C15 -22.7(3)
Br1 Mn N1 C15 -146.71(18)
Br2 Mn N1 C15 87.98(19)
N2 Mn N1 C6 -179.07(19)
N3 Mn N1 C6 170.21(16)
Br1 Mn N1 C6 46.19(18)
Br2 Mn N1 C6 -79.12(17)
N1 Mn N2 C22 13.00(18)
N3 Mn N2 C22 -174.1(2)
Br1 Mn N2 C22 101.55(19)
Br2 Mn N2 C22 -80.14(18)
N1 Mn N2 C26 174.9(2)
N3 Mn N2 C26 -12.27(18)
Br1 Mn N2 C26 -96.59(19)
Br2 Mn N2 C26 81.73(19)
N2 Mn N3 C27 7.36(19)
N1 Mn N3 C27 18.1(3)
Br1 Mn N3 C27 142.79(19)
Br2 Mn N3 C27 -92.20(19)
N2 Mn N3 C39 -177.37(19)
N1 Mn N3 C39 -166.59(16)
Br1 Mn N3 C39 -41.94(18)
Br2 Mn N3 C39 83.06(17)
C6 C1 C2 C3 -1.5(5)
C7 C1 C2 C3 177.2(3)
C1 C2 C3 C4 -0.6(5)
C2 C3 C4 C5 0.9(5)
C2 C3 C4 C11 179.6(3)
C3 C4 C5 C6 1.0(5)
C11 C4 C5 C6 -177.8(3)
C2 C1 C6 C5 3.3(4)
C7 C1 C6 C5 -175.2(3)
C2 C1 C6 N1 179.5(3)
C7 C1 C6 N1 1.0(5)
C4 C5 C6 C1 -3.2(5)
C4 C5 C6 N1 -179.8(3)
C15 N1 C6 C1 88.1(4)
Mn N1 C6 C1 -105.1(3)
C15 N1 C6 C5 -95.4(3)
Mn N1 C6 C5 71.3(3)
C6 C1 C7 C8 3.8(4)
C2 C1 C7 C8 -174.7(3)
C6 C1 C7 C10 -117.2(3)
C2 C1 C7 C10 64.3(3)
C6 C1 C7 C9 123.5(3)
C2 C1 C7 C9 -55.0(3)
C5 C4 C11 C12' 126.7(5)
C3 C4 C11 C12' -52.0(6)
C5 C4 C11 C14 -48.0(5)
C3 C4 C11 C14 133.3(4)
C5 C4 C11 C12 177.8(4)
C3 C4 C11 C12 -0.9(5)
C5 C4 C11 C14' -11.0(6)
C3 C4 C11 C14' 170.3(5)
C5 C4 C11 C13 65.0(4)
C3 C4 C11 C13 -113.7(4)
C5 C4 C11 C13' -120.6(4)
C3 C4 C11 C13' 60.7(4)
C6 N1 C15 C21 -3.6(4)
Mn N1 C15 C21 -170.3(2)
C6 N1 C15 C22 176.0(2)
Mn N1 C15 C22 9.3(3)
C21 C16 C17 C18 0.3(4)
C16 C17 C18 C19 -0.9(5)
C17 C18 C19 C20 -0.1(5)
C18 C19 C20 C21 1.8(5)
C19 C20 C21 C16 -2.4(4)
C19 C20 C21 C15 176.3(3)
C17 C16 C21 C20 1.4(4)
C17 C16 C21 C15 -177.3(3)
N1 C15 C21 C20 -118.4(3)
C22 C15 C21 C20 62.0(3)
N1 C15 C21 C16 60.3(4)
C22 C15 C21 C16 -119.4(3)
C26 N2 C22 C23 1.1(4)
Mn N2 C22 C23 162.7(2)
C26 N2 C22 C15 -174.6(2)
Mn N2 C22 C15 -13.0(3)
N1 C15 C22 N2 2.3(3)
C21 C15 C22 N2 -178.0(2)
N1 C15 C22 C23 -173.3(3)
C21 C15 C22 C23 6.4(4)
N2 C22 C23 C24 -1.4(4)
C15 C22 C23 C24 173.9(2)
C22 C23 C24 C25 0.3(4)
C23 C24 C25 C26 1.1(4)
C22 N2 C26 C25 0.4(4)
Mn N2 C26 C25 -161.0(2)
C22 N2 C26 C27 176.9(2)
Mn N2 C26 C27 15.5(3)
C24 C25 C26 N2 -1.5(4)
C24 C25 C26 C27 -177.6(3)
C39 N3 C27 C33 3.9(4)
Mn N3 C27 C33 178.8(2)
C39 N3 C27 C26 -176.9(2)
Mn N3 C27 C26 -2.1(3)
N2 C26 C27 N3 -8.5(3)
C25 C26 C27 N3 167.8(3)
N2 C26 C27 C33 170.7(2)
C25 C26 C27 C33 -13.0(4)
C33 C28 C29 C30 -0.5(5)
C28 C29 C30 C31 -0.1(5)
C29 C30 C31 C32 0.9(5)
C30 C31 C32 C33 -1.0(5)
C29 C28 C33 C32 0.4(4)
C29 C28 C33 C27 -175.5(3)
C31 C32 C33 C28 0.3(4)
C31 C32 C33 C27 176.3(3)
N3 C27 C33 C28 134.0(3)
C26 C27 C33 C28 -45.0(4)
N3 C27 C33 C32 -41.8(4)
C26 C27 C33 C32 139.1(3)
C39 C34 C35 C36 3.2(4)
C40 C34 C35 C36 -175.4(3)
C34 C35 C36 C37 0.9(5)
C35 C36 C37 C38 -2.1(4)
C35 C36 C37 C44 175.1(3)
C36 C37 C38 C39 -0.9(4)
C44 C37 C38 C39 -178.3(3)
C37 C38 C39 C34 5.3(4)
C37 C38 C39 N3 -178.9(3)
C35 C34 C39 C38 -6.1(4)
C40 C34 C39 C38 172.3(3)
C35 C34 C39 N3 178.6(3)
C40 C34 C39 N3 -3.0(5)
C27 N3 C39 C38 107.4(3)
Mn N3 C39 C38 -67.7(3)
C27 N3 C39 C34 -76.9(4)
Mn N3 C39 C34 108.0(3)
C35 C34 C40 C42 -66.0(3)
C39 C34 C40 C42 115.6(3)
C35 C34 C40 C43 52.1(3)
C39 C34 C40 C43 -126.3(3)
C35 C34 C40 C41 171.0(3)
C39 C34 C40 C41 -7.4(4)
C38 C37 C44 C47 67.2(4)
C36 C37 C44 C47 -110.0(3)
C38 C37 C44 C45 -52.0(4)
C36 C37 C44 C45 130.9(3)
C38 C37 C44 C46 -173.1(3)
C36 C37 C44 C46 9.8(4)
